data_7712426
loop_
_publ_author_name
'Huynh, Silvia'
'Arrowsmith, Merle'
'Meier, Lukas'
'Dietz, Maximilian'
'H\"arterich, Marcel'
'Michel, Maximilian'
'G\"artner, Annalena'
'Braunschweig, Holger'

_publ_section_title
;
 Cyclic Alkyl(amino)iminates (CAAIs) as Strong 2\s,4\p-Electron Donor
 Ligands for the Stabilisation of Boranes and Diboranes(4): A Synthetic
 and Computational Study
;
_journal_name_full 'Dalton Transactions'
_journal_paper_doi 10.1039/D3DT00298E
_journal_year 2023
_chemical_formula_moiety 'C64 H90 B2 N4'
_chemical_formula_sum 'C64 H90 B2 N4'
_chemical_formula_weight 937.01
_chemical_name_systematic (CAAI)B2Mes2
_chemical_properties_physical Air-sensitive,Moisture-sensitive
_space_group_crystal_system triclinic
_space_group_IT_number 2
_space_group_name_Hall '-P 1'
_space_group_name_H-M_alt 'P -1'
_atom_sites_solution_hydrogens geom
_audit_creation_method SHELXL-2018/3
_audit_update_record
;
2023-01-19 deposited with the CCDC.	2023-02-27 downloaded from the CCDC.
;
_cell_angle_alpha 88.759(12)
_cell_angle_beta 74.992(10)
_cell_angle_gamma 82.039(7)
_cell_formula_units_Z 2
_cell_length_a 10.897(2)
_cell_length_b 13.450(3)
_cell_length_c 20.469(4)
_cell_measurement_reflns_used 9821
_cell_measurement_temperature 100(2)
_cell_measurement_theta_max 26.72
_cell_measurement_theta_min 2.64
_cell_volume 2869.5(10)
_computing_cell_refinement 'Saint+ ver. V8.40A (Bruker AXS)'
_computing_data_collection 'APEX2 ver. 2014.9 (Bruker AXS)'
_computing_data_reduction 'Saint+ ver. V8.40A (Bruker AXS)'
_computing_molecular_graphics 'ShelXLe (Huebschle et all, 2011)'
_computing_publication_material 'SHELXL-2018/3 (Sheldrick, 2018)'
_computing_structure_refinement 'SHELXL-2018/3 (Sheldrick, 2018)'
_computing_structure_solution 'SHELXT (Sheldrick, 2014)'
_diffrn_ambient_temperature 100(2)
_diffrn_detector 'CMOS area detector (Photon II)'
_diffrn_detector_area_resol_mean 7.5
_diffrn_measured_fraction_theta_full 0.997
_diffrn_measured_fraction_theta_max 0.997
_diffrn_measurement_device_type 'Bruker D8 Quest'
_diffrn_measurement_method '\f and \w scans'
_diffrn_radiation_monochromator 'multi-layer mirror'
_diffrn_radiation_type MoK\a
_diffrn_radiation_wavelength 0.71073
_diffrn_reflns_av_R_equivalents 0.0255
_diffrn_reflns_av_unetI/netI 0.0209
_diffrn_reflns_Laue_measured_fraction_full 0.997
_diffrn_reflns_Laue_measured_fraction_max 0.997
_diffrn_reflns_limit_h_max 13
_diffrn_reflns_limit_h_min -13
_diffrn_reflns_limit_k_max 16
_diffrn_reflns_limit_k_min -16
_diffrn_reflns_limit_l_max 23
_diffrn_reflns_limit_l_min -25
_diffrn_reflns_number 52422
_diffrn_reflns_point_group_measured_fraction_full 0.997
_diffrn_reflns_point_group_measured_fraction_max 0.997
_diffrn_reflns_theta_full 26.000
_diffrn_reflns_theta_max 26.022
_diffrn_reflns_theta_min 2.324
_diffrn_source 'microfocus sealed tube (Incoatec ImS)'
_exptl_absorpt_coefficient_mu 0.062
_exptl_absorpt_correction_T_max 0.7454
_exptl_absorpt_correction_T_min 0.6104
_exptl_absorpt_correction_type multi-scan
_exptl_absorpt_process_details 'SadAbs 2016/2 (Bruker AXS)'
_exptl_crystal_colour colourless
_exptl_crystal_density_diffrn 1.085
_exptl_crystal_description block
_exptl_crystal_F_000 1024
_exptl_crystal_size_max 0.327
_exptl_crystal_size_mid 0.262
_exptl_crystal_size_min 0.253
_refine_diff_density_max 0.304
_refine_diff_density_min -0.266
_refine_diff_density_rms 0.037
_refine_ls_extinction_method none
_refine_ls_goodness_of_fit_ref 1.030
_refine_ls_hydrogen_treatment constr
_refine_ls_matrix_type full
_refine_ls_number_parameters 684
_refine_ls_number_reflns 11289
_refine_ls_number_restraints 186
_refine_ls_restrained_S_all 1.030
_refine_ls_R_factor_all 0.0483
_refine_ls_R_factor_gt 0.0409
_refine_ls_shift/su_max 0.000
_refine_ls_shift/su_mean 0.000
_refine_ls_structure_factor_coef Fsqd
_refine_ls_weighting_details 'w=1/[\s^2^(Fo^2^)+(0.0485P)^2^+1.1796P] where P=(Fo^2^+2Fc^2^)/3'
_refine_ls_weighting_scheme calc
_refine_ls_wR_factor_gt 0.1016
_refine_ls_wR_factor_ref 0.1067
_reflns_Friedel_coverage 0.000
_reflns_number_gt 9770
_reflns_number_total 11289
_reflns_threshold_expression 'I > 2\s(I)'
_cod_data_source_file d3dt00298e2.cif
_cod_data_source_block AnGa032_SiHu_a
_cod_original_cell_volume 2869.4(10)
_cod_database_code 7712426
_shelx_shelxl_version_number 2018/3
_shelx_space_group_comment
;
The symmetry employed for this shelxl refinement is uniquely defined
by the following loop, which should always be used as a source of
symmetry information in preference to the above space-group names.
They are only intended as comments.
;
_shelx_estimated_absorpt_t_min 0.980
_shelx_estimated_absorpt_t_max 0.985

loop_
_space_group_symop_operation_xyz
'x, y, z'
'-x, -y, -z'

loop_
_atom_site_label
_atom_site_type_symbol
_atom_site_fract_x
_atom_site_fract_y
_atom_site_fract_z
_atom_site_U_iso_or_equiv
_atom_site_adp_type
_atom_site_occupancy
_atom_site_site_symmetry_order
_atom_site_calc_flag
_atom_site_refinement_flags_posn
_atom_site_refinement_flags_adp
_atom_site_refinement_flags_occupancy
_atom_site_disorder_assembly
_atom_site_disorder_group
B1_1 B 0.86727(13) 0.56223(10) 0.21596(6) 0.0166(3) Uani 1 1 d . . . . .
B2_1 B 0.79657(12) 0.67885(10) 0.25282(7) 0.0163(3) Uani 1 1 d . . . . .
C1_2 C 0.80316(11) 0.50296(9) 0.16941(6) 0.0179(2) Uani 1 1 d . . . . .
C2_2 C 0.82162(12) 0.52206(9) 0.09997(6) 0.0207(2) Uani 1 1 d . . . . .
C3_2 C 0.76425(13) 0.46891(10) 0.06108(6) 0.0250(3) Uani 1 1 d . . . . .
H3_2 H 0.779230 0.481684 0.014036 0.030 Uiso 1 1 calc R U . . .
C4_2 C 0.68565(13) 0.39766(10) 0.08934(7) 0.0259(3) Uani 1 1 d . . . . .
C5_2 C 0.66688(12) 0.37936(9) 0.15802(7) 0.0231(3) Uani 1 1 d . . . . .
H5_2 H 0.613629 0.330820 0.178175 0.028 Uiso 1 1 calc R U . . .
C6_2 C 0.72426(11) 0.43048(9) 0.19826(6) 0.0194(2) Uani 1 1 d . . . . .
C7_2 C 0.90130(13) 0.60173(10) 0.06726(6) 0.0273(3) Uani 1 1 d . . . . .
H7A_2 H 0.905121 0.604284 0.018901 0.041 Uiso 1 1 calc R U . . .
H7B_2 H 0.988276 0.585569 0.073111 0.041 Uiso 1 1 calc R U . . .
H7C_2 H 0.862257 0.667091 0.088529 0.041 Uiso 1 1 calc R U . . .
C8_2 C 0.62012(16) 0.34403(12) 0.04671(8) 0.0380(4) Uani 1 1 d . . . . .
H8A_2 H 0.562367 0.393125 0.028803 0.057 Uiso 1 1 calc R U . . .
H8B_2 H 0.570630 0.295722 0.074600 0.057 Uiso 1 1 calc R U . . .
H8C_2 H 0.684868 0.308470 0.009103 0.057 Uiso 1 1 calc R U . . .
C9_2 C 0.70072(12) 0.40569(10) 0.27238(6) 0.0232(3) Uani 1 1 d . . . . .
H9A_2 H 0.621682 0.375069 0.287012 0.035 Uiso 1 1 calc R U . . .
H9B_2 H 0.692161 0.467344 0.298783 0.035 Uiso 1 1 calc R U . . .
H9C_2 H 0.773033 0.358569 0.279453 0.035 Uiso 1 1 calc R U . . .
C1_3 C 0.72125(11) 0.68483(8) 0.33128(6) 0.0170(2) Uani 1 1 d . . . . .
C2_3 C 0.78024(11) 0.70159(9) 0.38272(6) 0.0195(2) Uani 1 1 d . . . . .
C3_3 C 0.71041(12) 0.70534(9) 0.45034(6) 0.0223(3) Uani 1 1 d . . . . .
H3_3 H 0.751187 0.719423 0.484211 0.027 Uiso 1 1 calc R U . . .
C4_3 C 0.58319(12) 0.68909(10) 0.46957(6) 0.0239(3) Uani 1 1 d . . . . .
C5_3 C 0.52528(12) 0.67128(9) 0.41857(6) 0.0226(3) Uani 1 1 d . . . . .
H5_3 H 0.438534 0.658974 0.430609 0.027 Uiso 1 1 calc R U . . .
C6_3 C 0.59085(11) 0.67098(9) 0.35044(6) 0.0188(2) Uani 1 1 d . . . . .
C7_3 C 0.91904(13) 0.71774(11) 0.36531(7) 0.0284(3) Uani 1 1 d . . . . .
H7A_3 H 0.966948 0.676509 0.325597 0.043 Uiso 1 1 calc R U . . .
H7B_3 H 0.955065 0.698511 0.403674 0.043 Uiso 1 1 calc R U . . .
H7C_3 H 0.925393 0.788720 0.355327 0.043 Uiso 1 1 calc R U . . .
C8_3 C 0.51201(14) 0.68766(13) 0.54346(7) 0.0364(3) Uani 1 1 d . . . . .
H8A_3 H 0.427061 0.727351 0.550393 0.055 Uiso 1 1 calc R U . . .
H8B_3 H 0.560431 0.716439 0.570809 0.055 Uiso 1 1 calc R U . . .
H8C_3 H 0.502408 0.618279 0.557087 0.055 Uiso 1 1 calc R U . . .
C9_3 C 0.51974(12) 0.65950(10) 0.29718(6) 0.0222(3) Uani 1 1 d . . . . .
H9A_3 H 0.501212 0.724972 0.277257 0.033 Uiso 1 1 calc R U . . .
H9B_3 H 0.439128 0.633527 0.318048 0.033 Uiso 1 1 calc R U . . .
H9C_3 H 0.572851 0.612578 0.261754 0.033 Uiso 1 1 calc R U . . .
N2_4 N 0.97927(10) 0.51807(7) 0.22950(5) 0.0185(2) Uani 1 1 d . . . . .
C1_4 C 1.08683(11) 0.48606(8) 0.23969(6) 0.0165(2) Uani 1 1 d . . . . .
N1_4 N 1.10952(9) 0.41155(7) 0.28475(5) 0.0168(2) Uani 1 1 d . . . . .
C3_4 C 1.31350(11) 0.45253(9) 0.22938(6) 0.0219(3) Uani 1 1 d . . . . .
H3A_4 H 1.380463 0.489101 0.238306 0.026 Uiso 1 1 calc R U . . .
H3AB_4 H 1.355089 0.399756 0.194663 0.026 Uiso 1 1 calc R U . . .
C4_4 C 1.24125(11) 0.40538(9) 0.29493(6) 0.0197(2) Uani 1 1 d . . . . .
C5_4 C 1.23656(13) 0.52049(10) 0.12805(6) 0.0270(3) Uani 1 1 d . . . . .
H5A_4 H 1.321234 0.539393 0.106433 0.040 Uiso 1 1 calc R U . . .
H5B_4 H 1.170361 0.567074 0.114512 0.040 Uiso 1 1 calc R U . . .
H5C_4 H 1.232795 0.452065 0.113932 0.040 Uiso 1 1 calc R U . . .
C6_4 C 1.20966(13) 0.63406(9) 0.22681(7) 0.0246(3) Uani 1 1 d . . . . .
H6A_4 H 1.290532 0.658187 0.203903 0.037 Uiso 1 1 calc R U . . .
H6B_4 H 1.197634 0.637460 0.275883 0.037 Uiso 1 1 calc R U . . .
H6C_4 H 1.138304 0.676174 0.214600 0.037 Uiso 1 1 calc R U . . .
C7_4 C 1.30037(13) 0.29764(10) 0.30249(7) 0.0273(3) Uani 1 1 d . . . . .
H7A_4 H 1.303563 0.258182 0.262247 0.041 Uiso 1 1 calc R U . . .
H7B_4 H 1.248062 0.268314 0.342599 0.041 Uiso 1 1 calc R U . . .
H7C_4 H 1.387496 0.297150 0.307486 0.041 Uiso 1 1 calc R U . . .
C8_4 C 1.24047(12) 0.46627(10) 0.35763(6) 0.0237(3) Uani 1 1 d . . . . .
H8A_4 H 1.328900 0.471346 0.358471 0.036 Uiso 1 1 calc R U . . .
H8B_4 H 1.197939 0.432618 0.398506 0.036 Uiso 1 1 calc R U . . .
H8C_4 H 1.194061 0.533711 0.355956 0.036 Uiso 1 1 calc R U . . .
C2_4 C 1.21358(11) 0.52510(9) 0.20497(6) 0.0198(2) Uani 1 1 d . . . . .
C21_5 C 0.81952(11) 0.84280(8) 0.18042(6) 0.0164(2) Uani 1 1 d . . . . .
N3_5 N 0.80368(9) 0.76528(7) 0.21564(5) 0.0178(2) Uani 1 1 d . . . . .
C2_5 C 0.94495(11) 0.88934(9) 0.15930(6) 0.0194(2) Uani 1 1 d . . . . .
N4_5 N 0.72737(9) 0.89893(7) 0.15410(5) 0.0170(2) Uani 1 1 d . . . . .
C3_5 C 0.90228(12) 0.99009(9) 0.12950(6) 0.0216(3) Uani 1 1 d . . . . .
H3A_5 H 0.970612 1.006826 0.090222 0.026 Uiso 1 1 calc R U . . .
H3AB_5 H 0.884166 1.044484 0.163897 0.026 Uiso 1 1 calc R U . . .
C4_5 C 0.78011(12) 0.97869(9) 0.10736(6) 0.0214(3) Uani 1 1 d . . . . .
C5_5 C 0.81137(13) 0.94481(11) 0.03299(6) 0.0282(3) Uani 1 1 d . . . . .
H5A_5 H 0.731443 0.940881 0.020243 0.042 Uiso 1 1 calc R U . . .
H5B_5 H 0.863638 0.878607 0.027068 0.042 Uiso 1 1 calc R U . . .
H5C_5 H 0.858960 0.993315 0.004220 0.042 Uiso 1 1 calc R U . . .
C6_5 C 0.68850(13) 1.07681(10) 0.11630(7) 0.0292(3) Uani 1 1 d . . . . .
H6A_5 H 0.728682 1.127302 0.086035 0.044 Uiso 1 1 calc R U . . .
H6B_5 H 0.668857 1.100550 0.163284 0.044 Uiso 1 1 calc R U . . .
H6C_5 H 0.609049 1.065670 0.105332 0.044 Uiso 1 1 calc R U . . .
C7_5 C 1.04751(12) 0.82110(10) 0.10755(7) 0.0252(3) Uani 1 1 d . . . . .
H7A_5 H 1.018368 0.814805 0.066565 0.038 Uiso 1 1 calc R U . . .
H7B_5 H 1.061827 0.754580 0.126940 0.038 Uiso 1 1 calc R U . . .
H7C_5 H 1.127789 0.850375 0.096131 0.038 Uiso 1 1 calc R U . . .
C8_5 C 0.99578(12) 0.90408(10) 0.22086(7) 0.0237(3) Uani 1 1 d . . . . .
H8A_5 H 1.070788 0.939755 0.207412 0.036 Uiso 1 1 calc R U . . .
H8B_5 H 1.020365 0.838475 0.239011 0.036 Uiso 1 1 calc R U . . .
H8C_5 H 0.928771 0.943477 0.255633 0.036 Uiso 1 1 calc R U . . .
C1_6 C 1.03156(11) 0.33183(8) 0.30125(6) 0.0170(2) Uani 1 1 d . . . . .
C2_6 C 0.94760(11) 0.32740(9) 0.36579(6) 0.0180(2) Uani 1 1 d . . . . .
C3_6 C 0.87870(12) 0.24597(9) 0.38080(6) 0.0217(3) Uani 1 1 d . . . . .
H3_6 H 0.823670 0.241177 0.424777 0.026 Uiso 1 1 calc R U . . .
C4_6 C 0.88900(12) 0.17236(9) 0.33301(7) 0.0249(3) Uani 1 1 d . . . . .
H4_6 H 0.841122 0.117654 0.343984 0.030 Uiso 1 1 calc R U . . .
C5_6 C 0.96942(13) 0.17874(9) 0.26908(7) 0.0250(3) Uani 1 1 d . . . . .
H5_6 H 0.974712 0.128623 0.236092 0.030 Uiso 1 1 calc R U . . .
C6_6 C 1.04293(12) 0.25686(9) 0.25183(6) 0.0207(2) Uani 1 1 d . . . . .
C7_6 C 1.13132(13) 0.25669(9) 0.18082(6) 0.0246(3) Uani 1 1 d . . . . .
H7_6 H 1.188186 0.309417 0.179511 0.030 Uiso 1 1 calc R U . . .
C8_6 C 0.92874(12) 0.40677(9) 0.42045(6) 0.0199(2) Uani 1 1 d . . . . .
H8_6 H 0.978794 0.462101 0.400716 0.024 Uiso 1 1 calc R U . . .
C9_6 C 0.97917(13) 0.36255(10) 0.47966(6) 0.0257(3) Uani 1 1 d . . . . .
H9A_6 H 0.928047 0.310597 0.501209 0.039 Uiso 1 1 calc R U . . .
H9B_6 H 0.972619 0.415858 0.512779 0.039 Uiso 1 1 calc R U . . .
H9C_6 H 1.069091 0.332930 0.462875 0.039 Uiso 1 1 calc R U . . .
C10_6 C 0.78764(13) 0.45125(10) 0.44629(7) 0.0260(3) Uani 1 1 d . . . . .
H10A_6 H 0.756437 0.481658 0.408635 0.039 Uiso 1 1 calc R U . . .
H10B_6 H 0.779044 0.502632 0.481007 0.039 Uiso 1 1 calc R U . . .
H10C_6 H 0.737018 0.397949 0.465773 0.039 Uiso 1 1 calc R U . . .
C11_6 C 1.21769(15) 0.15530(10) 0.16185(7) 0.0332(3) Uani 1 1 d . . . . .
H11A_6 H 1.165341 0.104152 0.156020 0.050 Uiso 1 1 calc R U . . .
H11B_6 H 1.259673 0.135312 0.197958 0.050 Uiso 1 1 calc R U . . .
H11C_6 H 1.282977 0.161959 0.119499 0.050 Uiso 1 1 calc R U . . .
C12_6 C 1.05494(15) 0.28317(11) 0.12810(7) 0.0334(3) Uani 1 1 d . . . . .
H12A_6 H 1.114266 0.283340 0.083030 0.050 Uiso 1 1 calc R U . . .
H12B_6 H 1.004743 0.349812 0.138548 0.050 Uiso 1 1 calc R U . . .
H12C_6 H 0.996976 0.233267 0.129020 0.050 Uiso 1 1 calc R U . . .
C1_7 C 0.59263(11) 0.90111(9) 0.18587(6) 0.0176(2) Uani 1 1 d . . . . .
C2_7 C 0.54036(12) 0.95073(9) 0.24911(6) 0.0197(2) Uani 1 1 d . . . . .
C3_7 C 0.41002(12) 0.95224(10) 0.27934(6) 0.0237(3) Uani 1 1 d . . . . .
H3_7 H 0.373838 0.983557 0.322487 0.028 Uiso 1 1 calc R U . . .
C4_7 C 0.33211(12) 0.90895(10) 0.24768(7) 0.0251(3) Uani 1 1 d . . . . .
H4_7 H 0.243146 0.911469 0.268820 0.030 Uiso 1 1 calc R U . . .
C5_7 C 0.38391(12) 0.86216(9) 0.18539(6) 0.0225(3) Uani 1 1 d . . . . .
H5_7 H 0.329521 0.833745 0.163625 0.027 Uiso 1 1 calc R U . . .
C6_7 C 0.51472(11) 0.85577(9) 0.15374(6) 0.0190(2) Uani 1 1 d . . . . .
C7_7 C 0.61899(12) 1.00369(9) 0.28572(6) 0.0206(2) Uani 1 1 d . . . . .
H7_7 H 0.705848 1.005100 0.254243 0.025 Uiso 1 1 calc R U . . .
C8_7 C 0.56729(12) 0.79954(9) 0.08667(6) 0.0219(3) Uani 1 1 d . . . . .
H8_7 H 0.662017 0.800885 0.072262 0.026 Uiso 1 1 calc R U . . .
C9_7 C 0.54419(13) 0.68967(10) 0.09323(7) 0.0277(3) Uani 1 1 d . . . . .
H9A_7 H 0.586304 0.653926 0.050359 0.042 Uiso 1 1 calc R U . . .
H9B_7 H 0.451821 0.686363 0.104248 0.042 Uiso 1 1 calc R U . . .
H9C_7 H 0.579664 0.658373 0.129284 0.042 Uiso 1 1 calc R U . . .
C10_7 C 0.50871(14) 0.85062(11) 0.03186(7) 0.0306(3) Uani 1 1 d . . . . .
H10A_7 H 0.548805 0.816009 -0.011638 0.046 Uiso 1 1 calc R U . . .
H10B_7 H 0.523686 0.920949 0.028253 0.046 Uiso 1 1 calc R U . . .
H10C_7 H 0.416239 0.847525 0.043952 0.046 Uiso 1 1 calc R U . . .
C11_7 C 0.63669(13) 0.94731(10) 0.34909(6) 0.0257(3) Uani 1 1 d . . . . .
H11A_7 H 0.679639 0.878939 0.336400 0.039 Uiso 1 1 calc R U . . .
H11B_7 H 0.552656 0.944485 0.380703 0.039 Uiso 1 1 calc R U . . .
H11C_7 H 0.689111 0.982401 0.370741 0.039 Uiso 1 1 calc R U . . .
C12_7 C 0.55833(13) 1.11261(10) 0.30454(7) 0.0288(3) Uani 1 1 d . . . . .
H12A_7 H 0.541740 1.146979 0.264352 0.043 Uiso 1 1 calc R U . . .
H12B_7 H 0.617126 1.147261 0.321839 0.043 Uiso 1 1 calc R U . . .
H12C_7 H 0.477392 1.113143 0.339443 0.043 Uiso 1 1 calc R U . . .
C1_8 C 0.69450(15) 0.0728(2) 0.52309(11) 0.0377(6) Uani 0.702(4) 1 d G U P A 1
H1_8 H 0.627238 0.104548 0.505032 0.045 Uiso 0.702(4) 1 calc R U P A 1
C2_8 C 0.7266(2) -0.03169(18) 0.51869(8) 0.0349(6) Uani 0.702(4) 1 d G U P A 1
H2_8 H 0.681045 -0.070909 0.497653 0.042 Uiso 0.702(4) 1 calc R U P A 1
C3_8 C 0.8257(3) -0.07842(8) 0.54530(11) 0.0363(6) Uani 0.702(4) 1 d G U P A 1
H3_8 H 0.847412 -0.149353 0.542322 0.044 Uiso 0.702(4) 1 calc R U P A 1
C4_8 C 0.89273(15) -0.0206(2) 0.57630(10) 0.0379(6) Uani 0.702(4) 1 d G U P A 1
H4_8 H 0.959989 -0.052336 0.594358 0.045 Uiso 0.702(4) 1 calc R U P A 1
C5_8 C 0.8607(2) 0.0839(2) 0.58070(11) 0.0361(6) Uani 0.702(4) 1 d G U P A 1
H5_8 H 0.906183 0.123125 0.601734 0.043 Uiso 0.702(4) 1 calc R U P A 1
C6_8 C 0.7616(2) 0.13064(8) 0.55409(13) 0.0377(7) Uani 0.702(4) 1 d G U P A 1
H6_8 H 0.739808 0.201567 0.557073 0.045 Uiso 0.702(4) 1 calc R U P A 1
C1_9 C 0.7724(6) -0.0611(4) 0.5299(3) 0.0401(11) Uani 0.298(4) 1 d G U P A 2
H1_9 H 0.753121 -0.120763 0.513086 0.048 Uiso 0.298(4) 1 calc R U P A 2
C2_9 C 0.8678(5) -0.0664(3) 0.5649(3) 0.0407(13) Uani 0.298(4) 1 d G U P A 2
H2_9 H 0.913219 -0.129623 0.571778 0.049 Uiso 0.298(4) 1 calc R U P A 2
C3_9 C 0.8962(4) 0.0215(5) 0.5897(2) 0.0389(11) Uani 0.298(4) 1 d G U P A 2
H3_9 H 0.960936 0.017907 0.613408 0.047 Uiso 0.298(4) 1 calc R U P A 2
C4_9 C 0.8293(6) 0.1147(3) 0.5795(3) 0.0388(12) Uani 0.298(4) 1 d G U P A 2
H4_9 H 0.848573 0.174296 0.596332 0.047 Uiso 0.298(4) 1 calc R U P A 2
C5_9 C 0.7339(5) 0.1199(3) 0.5445(3) 0.0364(12) Uani 0.298(4) 1 d G U P A 2
H5_9 H 0.688487 0.183159 0.537633 0.044 Uiso 0.298(4) 1 calc R U P A 2
C6_9 C 0.7055(4) 0.0320(6) 0.5197(2) 0.0356(10) Uani 0.298(4) 1 d G U P A 2
H6_9 H 0.640768 0.035629 0.496004 0.043 Uiso 0.298(4) 1 calc R U P A 2

loop_
_atom_site_aniso_label
_atom_site_aniso_U_11
_atom_site_aniso_U_22
_atom_site_aniso_U_33
_atom_site_aniso_U_23
_atom_site_aniso_U_13
_atom_site_aniso_U_12
B1_1 0.0186(6) 0.0164(6) 0.0151(6) 0.0038(5) -0.0039(5) -0.0051(5)
B2_1 0.0139(6) 0.0181(6) 0.0194(6) 0.0008(5) -0.0078(5) -0.0039(5)
C1_2 0.0180(6) 0.0164(6) 0.0194(6) -0.0014(4) -0.0066(5) 0.0008(4)
C2_2 0.0219(6) 0.0200(6) 0.0200(6) -0.0011(5) -0.0069(5) 0.0007(5)
C3_2 0.0318(7) 0.0251(6) 0.0191(6) -0.0027(5) -0.0106(5) 0.0009(5)
C4_2 0.0303(7) 0.0216(6) 0.0297(7) -0.0059(5) -0.0157(6) -0.0003(5)
C5_2 0.0237(6) 0.0175(6) 0.0310(7) -0.0007(5) -0.0115(5) -0.0037(5)
C6_2 0.0192(6) 0.0175(6) 0.0222(6) -0.0002(5) -0.0076(5) 0.0000(5)
C7_2 0.0330(7) 0.0303(7) 0.0196(6) 0.0037(5) -0.0078(5) -0.0071(6)
C8_2 0.0513(9) 0.0342(8) 0.0390(8) -0.0040(6) -0.0271(7) -0.0111(7)
C9_2 0.0249(6) 0.0231(6) 0.0244(6) 0.0040(5) -0.0090(5) -0.0085(5)
C1_3 0.0200(6) 0.0127(5) 0.0192(6) 0.0013(4) -0.0069(5) -0.0020(4)
C2_3 0.0214(6) 0.0168(6) 0.0220(6) 0.0018(4) -0.0085(5) -0.0027(5)
C3_3 0.0256(6) 0.0235(6) 0.0201(6) -0.0016(5) -0.0114(5) -0.0009(5)
C4_3 0.0239(6) 0.0263(6) 0.0199(6) -0.0008(5) -0.0053(5) 0.0015(5)
C5_3 0.0171(6) 0.0260(6) 0.0237(6) 0.0009(5) -0.0046(5) -0.0014(5)
C6_3 0.0202(6) 0.0162(6) 0.0209(6) 0.0007(4) -0.0072(5) -0.0019(5)
C7_3 0.0250(7) 0.0407(8) 0.0242(7) 0.0040(6) -0.0114(5) -0.0110(6)
C8_3 0.0276(7) 0.0581(10) 0.0209(7) -0.0032(6) -0.0038(6) -0.0011(7)
C9_3 0.0196(6) 0.0265(6) 0.0227(6) 0.0028(5) -0.0079(5) -0.0063(5)
N2_4 0.0217(5) 0.0160(5) 0.0190(5) -0.0006(4) -0.0070(4) -0.0030(4)
C1_4 0.0193(6) 0.0145(5) 0.0160(5) -0.0014(4) -0.0052(4) -0.0018(4)
N1_4 0.0169(5) 0.0157(5) 0.0189(5) 0.0016(4) -0.0061(4) -0.0030(4)
C3_4 0.0173(6) 0.0231(6) 0.0242(6) -0.0004(5) -0.0039(5) -0.0019(5)
C4_4 0.0166(6) 0.0196(6) 0.0240(6) 0.0017(5) -0.0077(5) -0.0015(5)
C5_4 0.0298(7) 0.0290(7) 0.0206(6) 0.0038(5) -0.0026(5) -0.0067(6)
C6_4 0.0256(7) 0.0199(6) 0.0283(7) 0.0035(5) -0.0051(5) -0.0071(5)
C7_4 0.0249(7) 0.0226(7) 0.0363(7) 0.0032(5) -0.0135(6) 0.0008(5)
C8_4 0.0225(6) 0.0273(7) 0.0247(6) 0.0023(5) -0.0108(5) -0.0066(5)
C2_4 0.0196(6) 0.0198(6) 0.0195(6) 0.0011(5) -0.0034(5) -0.0038(5)
C21_5 0.0178(6) 0.0157(5) 0.0157(5) -0.0014(4) -0.0041(4) -0.0031(4)
N3_5 0.0184(5) 0.0174(5) 0.0178(5) -0.0007(4) -0.0043(4) -0.0031(4)
C2_5 0.0179(6) 0.0186(6) 0.0226(6) 0.0021(5) -0.0054(5) -0.0049(5)
N4_5 0.0165(5) 0.0172(5) 0.0180(5) 0.0036(4) -0.0048(4) -0.0042(4)
C3_5 0.0217(6) 0.0198(6) 0.0240(6) 0.0046(5) -0.0051(5) -0.0078(5)
C4_5 0.0227(6) 0.0202(6) 0.0222(6) 0.0066(5) -0.0060(5) -0.0069(5)
C5_5 0.0295(7) 0.0359(7) 0.0206(6) 0.0083(5) -0.0060(5) -0.0116(6)
C6_5 0.0289(7) 0.0239(7) 0.0352(7) 0.0117(6) -0.0099(6) -0.0037(5)
C7_5 0.0194(6) 0.0257(7) 0.0288(7) 0.0011(5) -0.0030(5) -0.0036(5)
C8_5 0.0227(6) 0.0223(6) 0.0294(7) 0.0012(5) -0.0109(5) -0.0064(5)
C1_6 0.0182(6) 0.0143(5) 0.0203(6) 0.0022(4) -0.0080(5) -0.0027(4)
C2_6 0.0191(6) 0.0170(6) 0.0199(6) 0.0018(4) -0.0086(5) -0.0021(4)
C3_6 0.0224(6) 0.0211(6) 0.0224(6) 0.0043(5) -0.0066(5) -0.0049(5)
C4_6 0.0273(7) 0.0187(6) 0.0321(7) 0.0038(5) -0.0109(5) -0.0091(5)
C5_6 0.0318(7) 0.0188(6) 0.0269(7) -0.0035(5) -0.0112(5) -0.0049(5)
C6_6 0.0232(6) 0.0183(6) 0.0214(6) 0.0001(5) -0.0081(5) -0.0013(5)
C7_6 0.0309(7) 0.0205(6) 0.0213(6) -0.0028(5) -0.0048(5) -0.0025(5)
C8_6 0.0235(6) 0.0192(6) 0.0176(6) 0.0010(5) -0.0052(5) -0.0047(5)
C9_6 0.0334(7) 0.0251(7) 0.0217(6) 0.0019(5) -0.0114(5) -0.0069(5)
C10_6 0.0273(7) 0.0248(6) 0.0242(6) -0.0024(5) -0.0044(5) -0.0018(5)
C11_6 0.0400(8) 0.0260(7) 0.0287(7) -0.0044(6) -0.0030(6) 0.0014(6)
C12_6 0.0468(9) 0.0303(7) 0.0232(7) -0.0027(5) -0.0109(6) -0.0012(6)
C1_7 0.0169(6) 0.0174(6) 0.0190(6) 0.0037(4) -0.0058(5) -0.0026(4)
C2_7 0.0203(6) 0.0180(6) 0.0215(6) 0.0023(5) -0.0076(5) -0.0017(5)
C3_7 0.0208(6) 0.0263(6) 0.0227(6) -0.0014(5) -0.0044(5) -0.0010(5)
C4_7 0.0158(6) 0.0300(7) 0.0288(7) 0.0015(5) -0.0049(5) -0.0027(5)
C5_7 0.0207(6) 0.0239(6) 0.0264(6) 0.0033(5) -0.0109(5) -0.0058(5)
C6_7 0.0208(6) 0.0177(6) 0.0200(6) 0.0043(4) -0.0079(5) -0.0031(5)
C7_7 0.0197(6) 0.0198(6) 0.0227(6) -0.0023(5) -0.0065(5) -0.0017(5)
C8_7 0.0229(6) 0.0251(6) 0.0200(6) 0.0004(5) -0.0076(5) -0.0071(5)
C9_7 0.0311(7) 0.0252(7) 0.0276(7) -0.0027(5) -0.0080(6) -0.0053(5)
C10_7 0.0372(8) 0.0353(8) 0.0244(7) 0.0050(6) -0.0144(6) -0.0111(6)
C11_7 0.0302(7) 0.0251(6) 0.0244(6) -0.0008(5) -0.0112(5) -0.0048(5)
C12_7 0.0301(7) 0.0215(6) 0.0349(7) -0.0046(5) -0.0104(6) 0.0005(5)
C1_8 0.0409(11) 0.0261(14) 0.0412(11) 0.0153(11) -0.0041(9) -0.0032(10)
C2_8 0.0432(13) 0.0306(13) 0.0310(10) 0.0085(9) -0.0125(9) -0.0008(11)
C3_8 0.0408(13) 0.0311(10) 0.0359(12) -0.0018(9) -0.0129(10) 0.0048(10)
C4_8 0.0341(11) 0.0362(15) 0.0399(12) -0.0033(11) -0.0076(9) 0.0035(11)
C5_8 0.0311(12) 0.0327(14) 0.0390(11) -0.0025(11) 0.0015(9) -0.0059(11)
C6_8 0.0349(13) 0.0304(11) 0.0415(13) 0.0069(9) 0.0014(10) -0.0052(9)
C1_9 0.042(2) 0.0305(19) 0.0431(19) -0.0046(17) -0.0064(18) 0.0024(18)
C2_9 0.040(2) 0.032(2) 0.046(2) -0.005(2) -0.004(2) 0.000(2)
C3_9 0.0361(19) 0.030(2) 0.043(2) -0.002(2) 0.0006(17) -0.0009(19)
C4_9 0.038(2) 0.029(2) 0.0406(19) 0.0080(18) 0.0020(18) 0.0008(19)
C5_9 0.040(2) 0.0259(19) 0.0366(19) 0.0033(17) 0.0009(18) -0.0022(17)
C6_9 0.0394(17) 0.031(2) 0.0334(17) 0.0037(18) -0.0081(15) 0.0024(18)

loop_
_atom_type_symbol
_atom_type_description
_atom_type_scat_dispersion_real
_atom_type_scat_dispersion_imag
_atom_type_scat_source
C C 0.0033 0.0016 'International Tables Vol C Tables 4.2.6.8 and 6.1.1.4'
H H 0.0000 0.0000 'International Tables Vol C Tables 4.2.6.8 and 6.1.1.4'
B B 0.0013 0.0007 'International Tables Vol C Tables 4.2.6.8 and 6.1.1.4'
N N 0.0061 0.0033 'International Tables Vol C Tables 4.2.6.8 and 6.1.1.4'

loop_
_exptl_crystal_face_index_h
_exptl_crystal_face_index_k
_exptl_crystal_face_index_l
_exptl_crystal_face_perp_dist
0.00 0.00 1.00 0.1310
0.00 0.00 -1.00 0.1190
1.00 1.00 1.00 0.1600
-1.00 -1.00 -1.00 0.1490
1.00 1.00 0.00 0.1590
-1.00 -1.00 1.00 0.1100
1.00 0.00 1.00 0.1630
-1.00 0.00 -1.00 0.1700
1.00 0.00 0.00 0.1380
-1.00 0.00 0.00 0.1420
-1.00 1.00 -1.00 0.1510
1.00 -1.00 1.00 0.1170
1.00 0.00 -1.00 0.1360
-1.00 1.00 0.00 0.1210
1.00 -1.00 0.00 0.1080
-1.00 1.00 1.00 0.1010
1.00 -1.00 -1.00 0.1290
0.00 1.00 -1.00 0.0860
0.00 -1.00 0.00 0.1360
0.00 1.00 0.00 0.0930
0.00 -1.00 -1.00 0.1270
0.00 1.00 1.00 0.0980

loop_
_geom_angle_atom_site_label_1
_geom_angle_atom_site_label_2
_geom_angle_atom_site_label_3
_geom_angle
_geom_angle_site_symmetry_1
_geom_angle_site_symmetry_3
_geom_angle_publ_flag
N2_4 B1_1 C1_2 118.94(11) . . ?
N2_4 B1_1 B2_1 118.76(10) . . ?
C1_2 B1_1 B2_1 122.25(10) . . ?
N3_5 B2_1 C1_3 119.67(11) . . ?
N3_5 B2_1 B1_1 121.21(10) . . ?
C1_3 B2_1 B1_1 119.12(10) . . ?
C2_2 C1_2 C6_2 118.34(11) . . ?
C2_2 C1_2 B1_1 121.87(10) . . ?
C6_2 C1_2 B1_1 119.78(10) . . ?
C3_2 C2_2 C1_2 120.22(11) . . ?
C3_2 C2_2 C7_2 119.44(11) . . ?
C1_2 C2_2 C7_2 120.33(11) . . ?
C4_2 C3_2 C2_2 121.70(12) . . ?
C4_2 C3_2 H3_2 119.1 . . ?
C2_2 C3_2 H3_2 119.1 . . ?
C5_2 C4_2 C3_2 117.98(11) . . ?
C5_2 C4_2 C8_2 121.26(12) . . ?
C3_2 C4_2 C8_2 120.74(12) . . ?
C4_2 C5_2 C6_2 121.73(12) . . ?
C4_2 C5_2 H5_2 119.1 . . ?
C6_2 C5_2 H5_2 119.1 . . ?
C5_2 C6_2 C1_2 120.02(11) . . ?
C5_2 C6_2 C9_2 118.74(11) . . ?
C1_2 C6_2 C9_2 121.24(10) . . ?
C2_2 C7_2 H7A_2 109.5 . . ?
C2_2 C7_2 H7B_2 109.5 . . ?
H7A_2 C7_2 H7B_2 109.5 . . ?
C2_2 C7_2 H7C_2 109.5 . . ?
H7A_2 C7_2 H7C_2 109.5 . . ?
H7B_2 C7_2 H7C_2 109.5 . . ?
C4_2 C8_2 H8A_2 109.5 . . ?
C4_2 C8_2 H8B_2 109.5 . . ?
H8A_2 C8_2 H8B_2 109.5 . . ?
C4_2 C8_2 H8C_2 109.5 . . ?
H8A_2 C8_2 H8C_2 109.5 . . ?
H8B_2 C8_2 H8C_2 109.5 . . ?
C6_2 C9_2 H9A_2 109.5 . . ?
C6_2 C9_2 H9B_2 109.5 . . ?
H9A_2 C9_2 H9B_2 109.5 . . ?
C6_2 C9_2 H9C_2 109.5 . . ?
H9A_2 C9_2 H9C_2 109.5 . . ?
H9B_2 C9_2 H9C_2 109.5 . . ?
C2_3 C1_3 C6_3 117.92(11) . . ?
C2_3 C1_3 B2_1 122.73(10) . . ?
C6_3 C1_3 B2_1 119.33(10) . . ?
C3_3 C2_3 C1_3 120.40(11) . . ?
C3_3 C2_3 C7_3 119.27(11) . . ?
C1_3 C2_3 C7_3 120.32(11) . . ?
C4_3 C3_3 C2_3 121.89(11) . . ?
C4_3 C3_3 H3_3 119.1 . . ?
C2_3 C3_3 H3_3 119.1 . . ?
C3_3 C4_3 C5_3 117.61(11) . . ?
C3_3 C4_3 C8_3 120.78(12) . . ?
C5_3 C4_3 C8_3 121.58(12) . . ?
C6_3 C5_3 C4_3 121.90(12) . . ?
C6_3 C5_3 H5_3 119.1 . . ?
C4_3 C5_3 H5_3 119.1 . . ?
C5_3 C6_3 C1_3 120.20(11) . . ?
C5_3 C6_3 C9_3 119.43(11) . . ?
C1_3 C6_3 C9_3 120.34(11) . . ?
C2_3 C7_3 H7A_3 109.5 . . ?
C2_3 C7_3 H7B_3 109.5 . . ?
H7A_3 C7_3 H7B_3 109.5 . . ?
C2_3 C7_3 H7C_3 109.5 . . ?
H7A_3 C7_3 H7C_3 109.5 . . ?
H7B_3 C7_3 H7C_3 109.5 . . ?
C4_3 C8_3 H8A_3 109.5 . . ?
C4_3 C8_3 H8B_3 109.5 . . ?
H8A_3 C8_3 H8B_3 109.5 . . ?
C4_3 C8_3 H8C_3 109.5 . . ?
H8A_3 C8_3 H8C_3 109.5 . . ?
H8B_3 C8_3 H8C_3 109.5 . . ?
C6_3 C9_3 H9A_3 109.5 . . ?
C6_3 C9_3 H9B_3 109.5 . . ?
H9A_3 C9_3 H9B_3 109.5 . . ?
C6_3 C9_3 H9C_3 109.5 . . ?
H9A_3 C9_3 H9C_3 109.5 . . ?
H9B_3 C9_3 H9C_3 109.5 . . ?
C1_4 N2_4 B1_1 173.87(11) . . ?
N2_4 C1_4 N1_4 125.57(11) . . ?
N2_4 C1_4 C2_4 125.17(11) . . ?
N1_4 C1_4 C2_4 109.25(10) . . ?
C1_4 N1_4 C1_6 121.61(9) . . ?
C1_4 N1_4 C4_4 112.05(9) . . ?
C1_6 N1_4 C4_4 123.56(9) . . ?
C2_4 C3_4 C4_4 106.81(10) . . ?
C2_4 C3_4 H3A_4 110.4 . . ?
C4_4 C3_4 H3A_4 110.4 . . ?
C2_4 C3_4 H3AB_4 110.4 . . ?
C4_4 C3_4 H3AB_4 110.4 . . ?
H3A_4 C3_4 H3AB_4 108.6 . . ?
N1_4 C4_4 C7_4 112.39(10) . . ?
N1_4 C4_4 C8_4 111.17(10) . . ?
C7_4 C4_4 C8_4 108.51(10) . . ?
N1_4 C4_4 C3_4 101.62(9) . . ?
C7_4 C4_4 C3_4 111.71(10) . . ?
C8_4 C4_4 C3_4 111.37(10) . . ?
C2_4 C5_4 H5A_4 109.5 . . ?
C2_4 C5_4 H5B_4 109.5 . . ?
H5A_4 C5_4 H5B_4 109.5 . . ?
C2_4 C5_4 H5C_4 109.5 . . ?
H5A_4 C5_4 H5C_4 109.5 . . ?
H5B_4 C5_4 H5C_4 109.5 . . ?
C2_4 C6_4 H6A_4 109.5 . . ?
C2_4 C6_4 H6B_4 109.5 . . ?
H6A_4 C6_4 H6B_4 109.5 . . ?
C2_4 C6_4 H6C_4 109.5 . . ?
H6A_4 C6_4 H6C_4 109.5 . . ?
H6B_4 C6_4 H6C_4 109.5 . . ?
C4_4 C7_4 H7A_4 109.5 . . ?
C4_4 C7_4 H7B_4 109.5 . . ?
H7A_4 C7_4 H7B_4 109.5 . . ?
C4_4 C7_4 H7C_4 109.5 . . ?
H7A_4 C7_4 H7C_4 109.5 . . ?
H7B_4 C7_4 H7C_4 109.5 . . ?
C4_4 C8_4 H8A_4 109.5 . . ?
C4_4 C8_4 H8B_4 109.5 . . ?
H8A_4 C8_4 H8B_4 109.5 . . ?
C4_4 C8_4 H8C_4 109.5 . . ?
H8A_4 C8_4 H8C_4 109.5 . . ?
H8B_4 C8_4 H8C_4 109.5 . . ?
C5_4 C2_4 C6_4 108.86(10) . . ?
C5_4 C2_4 C3_4 111.90(10) . . ?
C6_4 C2_4 C3_4 112.49(10) . . ?
C5_4 C2_4 C1_4 110.20(10) . . ?
C6_4 C2_4 C1_4 110.36(10) . . ?
C3_4 C2_4 C1_4 102.93(9) . . ?
N3_5 C21_5 N4_5 125.50(11) . . ?
N3_5 C21_5 C2_5 125.23(11) . . ?
N4_5 C21_5 C2_5 109.27(9) . . ?
C21_5 N3_5 B2_1 175.56(11) . . ?
C8_5 C2_5 C7_5 108.74(10) . . ?
C8_5 C2_5 C3_5 111.77(10) . . ?
C7_5 C2_5 C3_5 112.86(10) . . ?
C8_5 C2_5 C21_5 110.44(10) . . ?
C7_5 C2_5 C21_5 110.53(10) . . ?
C3_5 C2_5 C21_5 102.41(9) . . ?
C21_5 N4_5 C1_7 121.21(9) . . ?
C21_5 N4_5 C4_5 112.68(9) . . ?
C1_7 N4_5 C4_5 123.06(9) . . ?
C2_5 C3_5 C4_5 107.23(9) . . ?
C2_5 C3_5 H3A_5 110.3 . . ?
C4_5 C3_5 H3A_5 110.3 . . ?
C2_5 C3_5 H3AB_5 110.3 . . ?
C4_5 C3_5 H3AB_5 110.3 . . ?
H3A_5 C3_5 H3AB_5 108.5 . . ?
N4_5 C4_5 C6_5 112.57(10) . . ?
N4_5 C4_5 C5_5 111.46(10) . . ?
C6_5 C4_5 C5_5 108.18(11) . . ?
N4_5 C4_5 C3_5 101.29(9) . . ?
C6_5 C4_5 C3_5 111.53(10) . . ?
C5_5 C4_5 C3_5 111.77(10) . . ?
C4_5 C5_5 H5A_5 109.5 . . ?
C4_5 C5_5 H5B_5 109.5 . . ?
H5A_5 C5_5 H5B_5 109.5 . . ?
C4_5 C5_5 H5C_5 109.5 . . ?
H5A_5 C5_5 H5C_5 109.5 . . ?
H5B_5 C5_5 H5C_5 109.5 . . ?
C4_5 C6_5 H6A_5 109.5 . . ?
C4_5 C6_5 H6B_5 109.5 . . ?
H6A_5 C6_5 H6B_5 109.5 . . ?
C4_5 C6_5 H6C_5 109.5 . . ?
H6A_5 C6_5 H6C_5 109.5 . . ?
H6B_5 C6_5 H6C_5 109.5 . . ?
C2_5 C7_5 H7A_5 109.5 . . ?
C2_5 C7_5 H7B_5 109.5 . . ?
H7A_5 C7_5 H7B_5 109.5 . . ?
C2_5 C7_5 H7C_5 109.5 . . ?
H7A_5 C7_5 H7C_5 109.5 . . ?
H7B_5 C7_5 H7C_5 109.5 . . ?
C2_5 C8_5 H8A_5 109.5 . . ?
C2_5 C8_5 H8B_5 109.5 . . ?
H8A_5 C8_5 H8B_5 109.5 . . ?
C2_5 C8_5 H8C_5 109.5 . . ?
H8A_5 C8_5 H8C_5 109.5 . . ?
H8B_5 C8_5 H8C_5 109.5 . . ?
C2_6 C1_6 C6_6 120.52(11) . . ?
C2_6 C1_6 N1_4 120.57(10) . . ?
C6_6 C1_6 N1_4 118.89(10) . . ?
C3_6 C2_6 C1_6 118.69(11) . . ?
C3_6 C2_6 C8_6 118.26(11) . . ?
C1_6 C2_6 C8_6 123.05(10) . . ?
C4_6 C3_6 C2_6 121.29(12) . . ?
C4_6 C3_6 H3_6 119.4 . . ?
C2_6 C3_6 H3_6 119.4 . . ?
C3_6 C4_6 C5_6 119.56(11) . . ?
C3_6 C4_6 H4_6 120.2 . . ?
C5_6 C4_6 H4_6 120.2 . . ?
C4_6 C5_6 C6_6 121.62(11) . . ?
C4_6 C5_6 H5_6 119.2 . . ?
C6_6 C5_6 H5_6 119.2 . . ?
C5_6 C6_6 C1_6 118.27(11) . . ?
C5_6 C6_6 C7_6 118.14(11) . . ?
C1_6 C6_6 C7_6 123.59(11) . . ?
C6_6 C7_6 C12_6 111.29(11) . . ?
C6_6 C7_6 C11_6 112.14(11) . . ?
C12_6 C7_6 C11_6 109.71(11) . . ?
C6_6 C7_6 H7_6 107.8 . . ?
C12_6 C7_6 H7_6 107.8 . . ?
C11_6 C7_6 H7_6 107.8 . . ?
C2_6 C8_6 C10_6 111.60(10) . . ?
C2_6 C8_6 C9_6 110.50(10) . . ?
C10_6 C8_6 C9_6 109.60(10) . . ?
C2_6 C8_6 H8_6 108.3 . . ?
C10_6 C8_6 H8_6 108.3 . . ?
C9_6 C8_6 H8_6 108.3 . . ?
C8_6 C9_6 H9A_6 109.5 . . ?
C8_6 C9_6 H9B_6 109.5 . . ?
H9A_6 C9_6 H9B_6 109.5 . . ?
C8_6 C9_6 H9C_6 109.5 . . ?
H9A_6 C9_6 H9C_6 109.5 . . ?
H9B_6 C9_6 H9C_6 109.5 . . ?
C8_6 C10_6 H10A_6 109.5 . . ?
C8_6 C10_6 H10B_6 109.5 . . ?
H10A_6 C10_6 H10B_6 109.5 . . ?
C8_6 C10_6 H10C_6 109.5 . . ?
H10A_6 C10_6 H10C_6 109.5 . . ?
H10B_6 C10_6 H10C_6 109.5 . . ?
C7_6 C11_6 H11A_6 109.5 . . ?
C7_6 C11_6 H11B_6 109.5 . . ?
H11A_6 C11_6 H11B_6 109.5 . . ?
C7_6 C11_6 H11C_6 109.5 . . ?
H11A_6 C11_6 H11C_6 109.5 . . ?
H11B_6 C11_6 H11C_6 109.5 . . ?
C7_6 C12_6 H12A_6 109.5 . . ?
C7_6 C12_6 H12B_6 109.5 . . ?
H12A_6 C12_6 H12B_6 109.5 . . ?
C7_6 C12_6 H12C_6 109.5 . . ?
H12A_6 C12_6 H12C_6 109.5 . . ?
H12B_6 C12_6 H12C_6 109.5 . . ?
C6_7 C1_7 C2_7 120.89(11) . . ?
C6_7 C1_7 N4_5 120.25(11) . . ?
C2_7 C1_7 N4_5 118.86(10) . . ?
C3_7 C2_7 C1_7 118.31(11) . . ?
C3_7 C2_7 C7_7 118.24(11) . . ?
C1_7 C2_7 C7_7 123.44(11) . . ?
C4_7 C3_7 C2_7 121.22(12) . . ?
C4_7 C3_7 H3_7 119.4 . . ?
C2_7 C3_7 H3_7 119.4 . . ?
C5_7 C4_7 C3_7 119.90(12) . . ?
C5_7 C4_7 H4_7 120.0 . . ?
C3_7 C4_7 H4_7 120.0 . . ?
C4_7 C5_7 C6_7 121.25(11) . . ?
C4_7 C5_7 H5_7 119.4 . . ?
C6_7 C5_7 H5_7 119.4 . . ?
C5_7 C6_7 C1_7 118.38(11) . . ?
C5_7 C6_7 C8_7 118.94(11) . . ?
C1_7 C6_7 C8_7 122.68(11) . . ?
C2_7 C7_7 C11_7 111.59(10) . . ?
C2_7 C7_7 C12_7 111.58(10) . . ?
C11_7 C7_7 C12_7 109.87(10) . . ?
C2_7 C7_7 H7_7 107.9 . . ?
C11_7 C7_7 H7_7 107.9 . . ?
C12_7 C7_7 H7_7 107.9 . . ?
C6_7 C8_7 C9_7 111.46(10) . . ?
C6_7 C8_7 C10_7 111.01(11) . . ?
C9_7 C8_7 C10_7 110.17(10) . . ?
C6_7 C8_7 H8_7 108.0 . . ?
C9_7 C8_7 H8_7 108.0 . . ?
C10_7 C8_7 H8_7 108.0 . . ?
C8_7 C9_7 H9A_7 109.5 . . ?
C8_7 C9_7 H9B_7 109.5 . . ?
H9A_7 C9_7 H9B_7 109.5 . . ?
C8_7 C9_7 H9C_7 109.5 . . ?
H9A_7 C9_7 H9C_7 109.5 . . ?
H9B_7 C9_7 H9C_7 109.5 . . ?
C8_7 C10_7 H10A_7 109.5 . . ?
C8_7 C10_7 H10B_7 109.5 . . ?
H10A_7 C10_7 H10B_7 109.5 . . ?
C8_7 C10_7 H10C_7 109.5 . . ?
H10A_7 C10_7 H10C_7 109.5 . . ?
H10B_7 C10_7 H10C_7 109.5 . . ?
C7_7 C11_7 H11A_7 109.5 . . ?
C7_7 C11_7 H11B_7 109.5 . . ?
H11A_7 C11_7 H11B_7 109.5 . . ?
C7_7 C11_7 H11C_7 109.5 . . ?
H11A_7 C11_7 H11C_7 109.5 . . ?
H11B_7 C11_7 H11C_7 109.5 . . ?
C7_7 C12_7 H12A_7 109.5 . . ?
C7_7 C12_7 H12B_7 109.5 . . ?
H12A_7 C12_7 H12B_7 109.5 . . ?
C7_7 C12_7 H12C_7 109.5 . . ?
H12A_7 C12_7 H12C_7 109.5 . . ?
H12B_7 C12_7 H12C_7 109.5 . . ?
C2_8 C1_8 C6_8 120.0 . . ?
C2_8 C1_8 H1_8 120.0 . . ?
C6_8 C1_8 H1_8 120.0 . . ?
C1_8 C2_8 C3_8 120.0 . . ?
C1_8 C2_8 H2_8 120.0 . . ?
C3_8 C2_8 H2_8 120.0 . . ?
C4_8 C3_8 C2_8 120.0 . . ?
C4_8 C3_8 H3_8 120.0 . . ?
C2_8 C3_8 H3_8 120.0 . . ?
C3_8 C4_8 C5_8 120.0 . . ?
C3_8 C4_8 H4_8 120.0 . . ?
C5_8 C4_8 H4_8 120.0 . . ?
C6_8 C5_8 C4_8 120.0 . . ?
C6_8 C5_8 H5_8 120.0 . . ?
C4_8 C5_8 H5_8 120.0 . . ?
C5_8 C6_8 C1_8 120.0 . . ?
C5_8 C6_8 H6_8 120.0 . . ?
C1_8 C6_8 H6_8 120.0 . . ?
C6_9 C1_9 C2_9 120.0 . . ?
C6_9 C1_9 H1_9 120.0 . . ?
C2_9 C1_9 H1_9 120.0 . . ?
C1_9 C2_9 C3_9 120.0 . . ?
C1_9 C2_9 H2_9 120.0 . . ?
C3_9 C2_9 H2_9 120.0 . . ?
C4_9 C3_9 C2_9 120.0 . . ?
C4_9 C3_9 H3_9 120.0 . . ?
C2_9 C3_9 H3_9 120.0 . . ?
C3_9 C4_9 C5_9 120.0 . . ?
C3_9 C4_9 H4_9 120.0 . . ?
C5_9 C4_9 H4_9 120.0 . . ?
C4_9 C5_9 C6_9 120.0 . . ?
C4_9 C5_9 H5_9 120.0 . . ?
C6_9 C5_9 H5_9 120.0 . . ?
C1_9 C6_9 C5_9 120.0 . . ?
C1_9 C6_9 H6_9 120.0 . . ?
C5_9 C6_9 H6_9 120.0 . . ?

loop_
_geom_bond_atom_site_label_1
_geom_bond_atom_site_label_2
_geom_bond_distance
_geom_bond_site_symmetry_2
_geom_bond_publ_flag
B1_1 N2_4 1.3733(17) . ?
B1_1 C1_2 1.6011(17) . ?
B1_1 B2_1 1.7431(19) . ?
B2_1 N3_5 1.3757(17) . ?
B2_1 C1_3 1.6013(17) . ?
C1_2 C2_2 1.4061(17) . ?
C1_2 C6_2 1.4081(17) . ?
C2_2 C3_2 1.3936(17) . ?
C2_2 C7_2 1.5086(18) . ?
C3_2 C4_2 1.3903(19) . ?
C3_2 H3_2 0.9500 . ?
C4_2 C5_2 1.3889(19) . ?
C4_2 C8_2 1.5113(17) . ?
C5_2 C6_2 1.3972(17) . ?
C5_2 H5_2 0.9500 . ?
C6_2 C9_2 1.5095(17) . ?
C7_2 H7A_2 0.9800 . ?
C7_2 H7B_2 0.9800 . ?
C7_2 H7C_2 0.9800 . ?
C8_2 H8A_2 0.9800 . ?
C8_2 H8B_2 0.9800 . ?
C8_2 H8C_2 0.9800 . ?
C9_2 H9A_2 0.9800 . ?
C9_2 H9B_2 0.9800 . ?
C9_2 H9C_2 0.9800 . ?
C1_3 C2_3 1.4050(16) . ?
C1_3 C6_3 1.4103(17) . ?
C2_3 C3_3 1.3943(17) . ?
C2_3 C7_3 1.5068(17) . ?
C3_3 C4_3 1.3864(18) . ?
C3_3 H3_3 0.9500 . ?
C4_3 C5_3 1.3925(18) . ?
C4_3 C8_3 1.5115(18) . ?
C5_3 C6_3 1.3923(17) . ?
C5_3 H5_3 0.9500 . ?
C6_3 C9_3 1.5134(16) . ?
C7_3 H7A_3 0.9800 . ?
C7_3 H7B_3 0.9800 . ?
C7_3 H7C_3 0.9800 . ?
C8_3 H8A_3 0.9800 . ?
C8_3 H8B_3 0.9800 . ?
C8_3 H8C_3 0.9800 . ?
C9_3 H9A_3 0.9800 . ?
C9_3 H9B_3 0.9800 . ?
C9_3 H9C_3 0.9800 . ?
N2_4 C1_4 1.2592(16) . ?
C1_4 N1_4 1.3877(15) . ?
C1_4 C2_4 1.5377(16) . ?
N1_4 C1_6 1.4400(15) . ?
N1_4 C4_4 1.4939(15) . ?
C3_4 C2_4 1.5344(17) . ?
C3_4 C4_4 1.5416(17) . ?
C3_4 H3A_4 0.9900 . ?
C3_4 H3AB_4 0.9900 . ?
C4_4 C7_4 1.5238(17) . ?
C4_4 C8_4 1.5350(17) . ?
C5_4 C2_4 1.5301(17) . ?
C5_4 H5A_4 0.9800 . ?
C5_4 H5B_4 0.9800 . ?
C5_4 H5C_4 0.9800 . ?
C6_4 C2_4 1.5332(17) . ?
C6_4 H6A_4 0.9800 . ?
C6_4 H6B_4 0.9800 . ?
C6_4 H6C_4 0.9800 . ?
C7_4 H7A_4 0.9800 . ?
C7_4 H7B_4 0.9800 . ?
C7_4 H7C_4 0.9800 . ?
C8_4 H8A_4 0.9800 . ?
C8_4 H8B_4 0.9800 . ?
C8_4 H8C_4 0.9800 . ?
C21_5 N3_5 1.2609(15) . ?
C21_5 N4_5 1.3861(15) . ?
C21_5 C2_5 1.5381(16) . ?
C2_5 C8_5 1.5286(17) . ?
C2_5 C7_5 1.5357(17) . ?
C2_5 C3_5 1.5366(17) . ?
N4_5 C1_7 1.4401(15) . ?
N4_5 C4_5 1.4959(15) . ?
C3_5 C4_5 1.5405(17) . ?
C3_5 H3A_5 0.9900 . ?
C3_5 H3AB_5 0.9900 . ?
C4_5 C6_5 1.5241(18) . ?
C4_5 C5_5 1.5359(18) . ?
C5_5 H5A_5 0.9800 . ?
C5_5 H5B_5 0.9800 . ?
C5_5 H5C_5 0.9800 . ?
C6_5 H6A_5 0.9800 . ?
C6_5 H6B_5 0.9800 . ?
C6_5 H6C_5 0.9800 . ?
C7_5 H7A_5 0.9800 . ?
C7_5 H7B_5 0.9800 . ?
C7_5 H7C_5 0.9800 . ?
C8_5 H8A_5 0.9800 . ?
C8_5 H8B_5 0.9800 . ?
C8_5 H8C_5 0.9800 . ?
C1_6 C2_6 1.4040(17) . ?
C1_6 C6_6 1.4143(17) . ?
C2_6 C3_6 1.3970(17) . ?
C2_6 C8_6 1.5184(16) . ?
C3_6 C4_6 1.3799(18) . ?
C3_6 H3_6 0.9500 . ?
C4_6 C5_6 1.3818(19) . ?
C4_6 H4_6 0.9500 . ?
C5_6 C6_6 1.3932(18) . ?
C5_6 H5_6 0.9500 . ?
C6_6 C7_6 1.5214(17) . ?
C7_6 C12_6 1.5331(19) . ?
C7_6 C11_6 1.5409(18) . ?
C7_6 H7_6 1.0000 . ?
C8_6 C10_6 1.5295(18) . ?
C8_6 C9_6 1.5322(17) . ?
C8_6 H8_6 1.0000 . ?
C9_6 H9A_6 0.9800 . ?
C9_6 H9B_6 0.9800 . ?
C9_6 H9C_6 0.9800 . ?
C10_6 H10A_6 0.9800 . ?
C10_6 H10B_6 0.9800 . ?
C10_6 H10C_6 0.9800 . ?
C11_6 H11A_6 0.9800 . ?
C11_6 H11B_6 0.9800 . ?
C11_6 H11C_6 0.9800 . ?
C12_6 H12A_6 0.9800 . ?
C12_6 H12B_6 0.9800 . ?
C12_6 H12C_6 0.9800 . ?
C1_7 C6_7 1.4053(16) . ?
C1_7 C2_7 1.4127(17) . ?
C2_7 C3_7 1.3921(18) . ?
C2_7 C7_7 1.5257(16) . ?
C3_7 C4_7 1.3848(18) . ?
C3_7 H3_7 0.9500 . ?
C4_7 C5_7 1.3799(19) . ?
C4_7 H4_7 0.9500 . ?
C5_7 C6_7 1.3961(18) . ?
C5_7 H5_7 0.9500 . ?
C6_7 C8_7 1.5174(17) . ?
C7_7 C11_7 1.5299(17) . ?
C7_7 C12_7 1.5350(17) . ?
C7_7 H7_7 1.0000 . ?
C8_7 C9_7 1.5303(18) . ?
C8_7 C10_7 1.5344(18) . ?
C8_7 H8_7 1.0000 . ?
C9_7 H9A_7 0.9800 . ?
C9_7 H9B_7 0.9800 . ?
C9_7 H9C_7 0.9800 . ?
C10_7 H10A_7 0.9800 . ?
C10_7 H10B_7 0.9800 . ?
C10_7 H10C_7 0.9800 . ?
C11_7 H11A_7 0.9800 . ?
C11_7 H11B_7 0.9800 . ?
C11_7 H11C_7 0.9800 . ?
C12_7 H12A_7 0.9800 . ?
C12_7 H12B_7 0.9800 . ?
C12_7 H12C_7 0.9800 . ?
C1_8 C2_8 1.4000 . ?
C1_8 C6_8 1.4000 . ?
C1_8 H1_8 0.9500 . ?
C2_8 C3_8 1.4000 . ?
C2_8 H2_8 0.9500 . ?
C3_8 C4_8 1.4000 . ?
C3_8 H3_8 0.9500 . ?
C4_8 C5_8 1.4000 . ?
C4_8 H4_8 0.9500 . ?
C5_8 C6_8 1.4000 . ?
C5_8 H5_8 0.9500 . ?
C6_8 H6_8 0.9500 . ?
C1_9 C6_9 1.4000 . ?
C1_9 C2_9 1.4000 . ?
C1_9 H1_9 0.9500 . ?
C2_9 C3_9 1.4000 . ?
C2_9 H2_9 0.9500 . ?
C3_9 C4_9 1.4000 . ?
C3_9 H3_9 0.9500 . ?
C4_9 C5_9 1.4000 . ?
C4_9 H4_9 0.9500 . ?
C5_9 C6_9 1.4000 . ?
C5_9 H5_9 0.9500 . ?
C6_9 H6_9 0.9500 . ?

loop_
_geom_torsion_atom_site_label_1
_geom_torsion_atom_site_label_2
_geom_torsion_atom_site_label_3
_geom_torsion_atom_site_label_4
_geom_torsion
_geom_torsion_site_symmetry_1
_geom_torsion_site_symmetry_2
_geom_torsion_site_symmetry_3
_geom_torsion_site_symmetry_4
_geom_torsion_publ_flag
N2_4 B1_1 B2_1 N3_5 104.88(13) . . . . ?
C1_2 B1_1 B2_1 N3_5 -77.68(15) . . . . ?
N2_4 B1_1 B2_1 C1_3 -75.56(14) . . . . ?
C1_2 B1_1 B2_1 C1_3 101.88(13) . . . . ?
N2_4 B1_1 C1_2 C2_2 -97.83(14) . . . . ?
B2_1 B1_1 C1_2 C2_2 84.73(14) . . . . ?
N2_4 B1_1 C1_2 C6_2 83.13(14) . . . . ?
B2_1 B1_1 C1_2 C6_2 -94.31(13) . . . . ?
C6_2 C1_2 C2_2 C3_2 -0.97(17) . . . . ?
B1_1 C1_2 C2_2 C3_2 179.98(11) . . . . ?
C6_2 C1_2 C2_2 C7_2 177.72(11) . . . . ?
B1_1 C1_2 C2_2 C7_2 -1.33(18) . . . . ?
C1_2 C2_2 C3_2 C4_2 1.37(19) . . . . ?
C7_2 C2_2 C3_2 C4_2 -177.33(12) . . . . ?
C2_2 C3_2 C4_2 C5_2 -0.94(19) . . . . ?
C2_2 C3_2 C4_2 C8_2 177.47(13) . . . . ?
C3_2 C4_2 C5_2 C6_2 0.14(19) . . . . ?
C8_2 C4_2 C5_2 C6_2 -178.26(12) . . . . ?
C4_2 C5_2 C6_2 C1_2 0.22(19) . . . . ?
C4_2 C5_2 C6_2 C9_2 -179.27(12) . . . . ?
C2_2 C1_2 C6_2 C5_2 0.19(17) . . . . ?
B1_1 C1_2 C6_2 C5_2 179.26(11) . . . . ?
C2_2 C1_2 C6_2 C9_2 179.67(11) . . . . ?
B1_1 C1_2 C6_2 C9_2 -1.26(17) . . . . ?
N3_5 B2_1 C1_3 C2_3 -87.92(14) . . . . ?
B1_1 B2_1 C1_3 C2_3 92.51(13) . . . . ?
N3_5 B2_1 C1_3 C6_3 93.30(13) . . . . ?
B1_1 B2_1 C1_3 C6_3 -86.27(13) . . . . ?
C6_3 C1_3 C2_3 C3_3 -0.70(17) . . . . ?
B2_1 C1_3 C2_3 C3_3 -179.49(11) . . . . ?
C6_3 C1_3 C2_3 C7_3 -179.50(11) . . . . ?
B2_1 C1_3 C2_3 C7_3 1.71(17) . . . . ?
C1_3 C2_3 C3_3 C4_3 2.50(18) . . . . ?
C7_3 C2_3 C3_3 C4_3 -178.69(12) . . . . ?
C2_3 C3_3 C4_3 C5_3 -1.67(19) . . . . ?
C2_3 C3_3 C4_3 C8_3 176.44(13) . . . . ?
C3_3 C4_3 C5_3 C6_3 -0.92(19) . . . . ?
C8_3 C4_3 C5_3 C6_3 -179.01(13) . . . . ?
C4_3 C5_3 C6_3 C1_3 2.67(19) . . . . ?
C4_3 C5_3 C6_3 C9_3 -175.09(11) . . . . ?
C2_3 C1_3 C6_3 C5_3 -1.81(17) . . . . ?
B2_1 C1_3 C6_3 C5_3 177.03(11) . . . . ?
C2_3 C1_3 C6_3 C9_3 175.94(11) . . . . ?
B2_1 C1_3 C6_3 C9_3 -5.23(16) . . . . ?
N2_4 C1_4 N1_4 C1_6 29.69(17) . . . . ?
C2_4 C1_4 N1_4 C1_6 -151.39(10) . . . . ?
N2_4 C1_4 N1_4 C4_4 -168.60(11) . . . . ?
C2_4 C1_4 N1_4 C4_4 10.32(12) . . . . ?
C1_4 N1_4 C4_4 C7_4 -142.85(11) . . . . ?
C1_6 N1_4 C4_4 C7_4 18.45(15) . . . . ?
C1_4 N1_4 C4_4 C8_4 95.30(11) . . . . ?
C1_6 N1_4 C4_4 C8_4 -103.41(12) . . . . ?
C1_4 N1_4 C4_4 C3_4 -23.30(12) . . . . ?
C1_6 N1_4 C4_4 C3_4 138.00(11) . . . . ?
C2_4 C3_4 C4_4 N1_4 27.04(12) . . . . ?
C2_4 C3_4 C4_4 C7_4 147.08(10) . . . . ?
C2_4 C3_4 C4_4 C8_4 -91.41(12) . . . . ?
C4_4 C3_4 C2_4 C5_4 -139.93(10) . . . . ?
C4_4 C3_4 C2_4 C6_4 97.15(12) . . . . ?
C4_4 C3_4 C2_4 C1_4 -21.63(12) . . . . ?
N2_4 C1_4 C2_4 C5_4 -54.11(15) . . . . ?
N1_4 C1_4 C2_4 C5_4 126.97(11) . . . . ?
N2_4 C1_4 C2_4 C6_4 66.15(15) . . . . ?
N1_4 C1_4 C2_4 C6_4 -112.77(11) . . . . ?
N2_4 C1_4 C2_4 C3_4 -173.59(11) . . . . ?
N1_4 C1_4 C2_4 C3_4 7.48(12) . . . . ?
N3_5 C21_5 C2_5 C8_5 -50.86(15) . . . . ?
N4_5 C21_5 C2_5 C8_5 129.72(10) . . . . ?
N3_5 C21_5 C2_5 C7_5 69.52(15) . . . . ?
N4_5 C21_5 C2_5 C7_5 -109.91(11) . . . . ?
N3_5 C21_5 C2_5 C3_5 -170.01(11) . . . . ?
N4_5 C21_5 C2_5 C3_5 10.56(12) . . . . ?
N3_5 C21_5 N4_5 C1_7 26.43(17) . . . . ?
C2_5 C21_5 N4_5 C1_7 -154.14(10) . . . . ?
N3_5 C21_5 N4_5 C4_5 -172.72(11) . . . . ?
C2_5 C21_5 N4_5 C4_5 6.70(13) . . . . ?
C8_5 C2_5 C3_5 C4_5 -141.48(10) . . . . ?
C7_5 C2_5 C3_5 C4_5 95.59(12) . . . . ?
C21_5 C2_5 C3_5 C4_5 -23.25(12) . . . . ?
C21_5 N4_5 C4_5 C6_5 -140.00(11) . . . . ?
C1_7 N4_5 C4_5 C6_5 20.43(15) . . . . ?
C21_5 N4_5 C4_5 C5_5 98.23(12) . . . . ?
C1_7 N4_5 C4_5 C5_5 -101.34(13) . . . . ?
C21_5 N4_5 C4_5 C3_5 -20.77(12) . . . . ?
C1_7 N4_5 C4_5 C3_5 139.66(11) . . . . ?
C2_5 C3_5 C4_5 N4_5 26.66(12) . . . . ?
C2_5 C3_5 C4_5 C6_5 146.63(10) . . . . ?
C2_5 C3_5 C4_5 C5_5 -92.12(12) . . . . ?
C1_4 N1_4 C1_6 C2_6 -110.21(13) . . . . ?
C4_4 N1_4 C1_6 C2_6 90.22(14) . . . . ?
C1_4 N1_4 C1_6 C6_6 71.11(15) . . . . ?
C4_4 N1_4 C1_6 C6_6 -88.47(14) . . . . ?
C6_6 C1_6 C2_6 C3_6 1.96(17) . . . . ?
N1_4 C1_6 C2_6 C3_6 -176.70(10) . . . . ?
C6_6 C1_6 C2_6 C8_6 -178.52(11) . . . . ?
N1_4 C1_6 C2_6 C8_6 2.82(17) . . . . ?
C1_6 C2_6 C3_6 C4_6 -1.96(18) . . . . ?
C8_6 C2_6 C3_6 C4_6 178.49(11) . . . . ?
C2_6 C3_6 C4_6 C5_6 0.33(19) . . . . ?
C3_6 C4_6 C5_6 C6_6 1.4(2) . . . . ?
C4_6 C5_6 C6_6 C1_6 -1.33(19) . . . . ?
C4_6 C5_6 C6_6 C7_6 178.55(12) . . . . ?
C2_6 C1_6 C6_6 C5_6 -0.36(17) . . . . ?
N1_4 C1_6 C6_6 C5_6 178.33(11) . . . . ?
C2_6 C1_6 C6_6 C7_6 179.77(11) . . . . ?
N1_4 C1_6 C6_6 C7_6 -1.54(17) . . . . ?
C5_6 C6_6 C7_6 C12_6 72.29(15) . . . . ?
C1_6 C6_6 C7_6 C12_6 -107.84(14) . . . . ?
C5_6 C6_6 C7_6 C11_6 -51.03(16) . . . . ?
C1_6 C6_6 C7_6 C11_6 128.85(13) . . . . ?
C3_6 C2_6 C8_6 C10_6 -56.28(14) . . . . ?
C1_6 C2_6 C8_6 C10_6 124.19(12) . . . . ?
C3_6 C2_6 C8_6 C9_6 65.94(14) . . . . ?
C1_6 C2_6 C8_6 C9_6 -113.59(13) . . . . ?
C21_5 N4_5 C1_7 C6_7 -111.17(13) . . . . ?
C4_5 N4_5 C1_7 C6_7 90.00(14) . . . . ?
C21_5 N4_5 C1_7 C2_7 69.75(14) . . . . ?
C4_5 N4_5 C1_7 C2_7 -89.07(14) . . . . ?
C6_7 C1_7 C2_7 C3_7 0.99(17) . . . . ?
N4_5 C1_7 C2_7 C3_7 -179.95(10) . . . . ?
C6_7 C1_7 C2_7 C7_7 -178.37(11) . . . . ?
N4_5 C1_7 C2_7 C7_7 0.70(17) . . . . ?
C1_7 C2_7 C3_7 C4_7 -1.86(18) . . . . ?
C7_7 C2_7 C3_7 C4_7 177.53(11) . . . . ?
C2_7 C3_7 C4_7 C5_7 0.8(2) . . . . ?
C3_7 C4_7 C5_7 C6_7 1.17(19) . . . . ?
C4_7 C5_7 C6_7 C1_7 -1.99(18) . . . . ?
C4_7 C5_7 C6_7 C8_7 177.39(11) . . . . ?
C2_7 C1_7 C6_7 C5_7 0.89(17) . . . . ?
N4_5 C1_7 C6_7 C5_7 -178.16(10) . . . . ?
C2_7 C1_7 C6_7 C8_7 -178.47(11) . . . . ?
N4_5 C1_7 C6_7 C8_7 2.48(17) . . . . ?
C3_7 C2_7 C7_7 C11_7 70.66(14) . . . . ?
C1_7 C2_7 C7_7 C11_7 -109.98(13) . . . . ?
C3_7 C2_7 C7_7 C12_7 -52.69(15) . . . . ?
C1_7 C2_7 C7_7 C12_7 126.67(13) . . . . ?
C5_7 C6_7 C8_7 C9_7 -59.87(15) . . . . ?
C1_7 C6_7 C8_7 C9_7 119.49(12) . . . . ?
C5_7 C6_7 C8_7 C10_7 63.35(14) . . . . ?
C1_7 C6_7 C8_7 C10_7 -117.29(13) . . . . ?
C6_8 C1_8 C2_8 C3_8 0.0 . . . . ?
C1_8 C2_8 C3_8 C4_8 0.0 . . . . ?
C2_8 C3_8 C4_8 C5_8 0.0 . . . . ?
C3_8 C4_8 C5_8 C6_8 0.0 . . . . ?
C4_8 C5_8 C6_8 C1_8 0.0 . . . . ?
C2_8 C1_8 C6_8 C5_8 0.0 . . . . ?
C6_9 C1_9 C2_9 C3_9 0.0 . . . . ?
C1_9 C2_9 C3_9 C4_9 0.0 . . . . ?
C2_9 C3_9 C4_9 C5_9 0.0 . . . . ?
C3_9 C4_9 C5_9 C6_9 0.0 . . . . ?
C2_9 C1_9 C6_9 C5_9 0.0 . . . . ?
C4_9 C5_9 C6_9 C1_9 0.0 . . . . ?
